data_2011737
loop_
_publ_author_name
'Subha Nandhini, M.'
'Krishnakumar, R.V.'
'Natarajan, S.'

_publ_section_title
;
 Glycinium oxalate
;
_journal_issue 1
_journal_name_full 'Acta Crystallographica Section C'
_journal_page_first 115
_journal_page_last 116
_journal_paper_doi 10.1107/S0108270100015456
_journal_volume 57
_journal_year 2001
_chemical_formula_moiety 'C2 H6 N O2 + , C2 H O4 - '
_chemical_formula_sum 'C4 H7 N O6'
_chemical_formula_weight 165.11
_chemical_name_common 'Glycinium oxalate'
_chemical_name_systematic
;
 Glycinium oxalate
;
_space_group_IT_number 14
_symmetry_cell_setting monoclinic
_symmetry_space_group_name_Hall '-P 2ybc'
_symmetry_space_group_name_H-M 'P 1 21/c 1'
_cell_angle_alpha 90.00(3)
_cell_angle_beta 113.830(10)
_cell_angle_gamma 90.00(2)
_cell_formula_units_Z 4
_cell_length_a 10.5807(15)
_cell_length_b 5.650(2)
_cell_length_c 12.093(3)
_cell_measurement_reflns_used 25
_cell_measurement_temperature 293(2)
_cell_measurement_theta_max 29
_cell_measurement_theta_min 16
_cell_volume 661.3(3)
_computing_cell_refinement 'CAD-4 Software'
_computing_data_collection 'CAD-4 Software (Enraf-Nonius, 1989)'
_computing_data_reduction 'CAD-4 Software'
_computing_molecular_graphics 'PLATON (Spek, 1999)'
_computing_publication_material SHELXL97
_computing_structure_refinement 'SHELXL97 (Sheldrick, 1997)'
_computing_structure_solution 'SHELXS97 (Sheldrick, 1990)'
_diffrn_ambient_temperature 293(2)
_diffrn_measured_fraction_theta_full .967
_diffrn_measured_fraction_theta_max .968
_diffrn_measurement_device_type 'Enraf-Nonius CAD4'
_diffrn_measurement_method \w-2\q
_diffrn_radiation_monochromator graphite
_diffrn_radiation_source 'fine-focus sealed tube'
_diffrn_radiation_type CuK\a
_diffrn_radiation_wavelength 1.54180
_diffrn_reflns_av_R_equivalents .0129
_diffrn_reflns_av_sigmaI/netI .0076
_diffrn_reflns_limit_h_max 12
_diffrn_reflns_limit_h_min 0
_diffrn_reflns_limit_k_max 6
_diffrn_reflns_limit_k_min 0
_diffrn_reflns_limit_l_max 13
_diffrn_reflns_limit_l_min -14
_diffrn_reflns_number 1280
_diffrn_reflns_theta_full 70.03
_diffrn_reflns_theta_max 70.03
_diffrn_reflns_theta_min 4.57
_diffrn_standards_decay_% .1
_diffrn_standards_interval_count 200
_diffrn_standards_number 2
_exptl_absorpt_coefficient_mu 1.428
_exptl_absorpt_correction_T_max .730
_exptl_absorpt_correction_T_min .555
_exptl_absorpt_correction_type psi-scan
_exptl_absorpt_process_details '(North et al., 1968)'
_exptl_crystal_colour colourless
_exptl_crystal_density_diffrn 1.658
_exptl_crystal_density_meas 1.66
_exptl_crystal_density_method 'flotation method'
_exptl_crystal_description plates
_exptl_crystal_F_000 344
_exptl_crystal_size_max .45
_exptl_crystal_size_mid .32
_exptl_crystal_size_min .22
_refine_diff_density_max .283
_refine_diff_density_min -.212
_refine_ls_extinction_coef .069(4)
_refine_ls_extinction_method 'SHELXL97 (Sheldrick, 1997)'
_refine_ls_goodness_of_fit_ref 1.205
_refine_ls_hydrogen_treatment refall
_refine_ls_matrix_type full
_refine_ls_number_parameters 129
_refine_ls_number_reflns 1212
_refine_ls_number_restraints 0
_refine_ls_restrained_S_all 1.205
_refine_ls_R_factor_all .0362
_refine_ls_R_factor_gt .0358
_refine_ls_shift/su_max .000
_refine_ls_shift/su_mean .000
_refine_ls_structure_factor_coef Fsqd
_refine_ls_weighting_details 'w = 1/[\s^2^(Fo^2^)+(0.0580P)^2^+0.2023P] where P=(Fo^2^+2Fc^2^)/3'
_refine_ls_weighting_scheme calc
_refine_ls_wR_factor_ref .1059
_reflns_number_gt 1183
_reflns_number_total 1212
_reflns_threshold_expression I>2\s(I)
_cod_data_source_file vj1115.cif
_cod_data_source_block I
_cod_depositor_comments
;
The following automatic conversions were performed:

'_refine_ls_weighting_scheme' value 'calc w =
1/[\s^2^(Fo^2^)+(0.0580P)^2^+0.2023P] where P=(Fo^2^+2Fc^2^)/3' was
changed to 'calc'. New tag '_refine_ls_weighting_details' was
created. The value of the new tag was set to 'w =
1/[\s^2^(Fo^2^)+(0.0580P)^2^+0.2023P] where P=(Fo^2^+2Fc^2^)/3'.

Automatic conversion script
Id: cif_fix_values 3143 2015-03-26 13:38:13Z robertas 
;
_cod_original_sg_symbol_H-M 'P 21/c'
_cod_database_code 2011737

loop_
_symmetry_equiv_pos_as_xyz
'x, y, z'
'-x, y+1/2, -z+1/2'
'-x, -y, -z'
'x, -y+1/2, z+1/2'

loop_
_atom_site_label
_atom_site_fract_x
_atom_site_fract_y
_atom_site_fract_z
_atom_site_U_iso_or_equiv
_atom_site_adp_type
_atom_site_calc_flag
_atom_site_refinement_flags
_atom_site_occupancy
_atom_site_disorder_assembly
_atom_site_disorder_group
_atom_site_type_symbol
N1 -.27816(15) .2485(3) .79503(13) .0355(4) Uani d . 1 . . N
O1 -.60285(13) .1930(2) .54347(12) .0468(4) Uani d . 1 . . O
O2 -.50188(13) .5083(2) .65663(11) .0418(4) Uani d . 1 . . O
O3 -.09956(12) .0715(2) .58171(12) .0378(4) Uani d . 1 . . O
O4 .11644(11) .2165(2) .66801(10) .0343(3) Uani d . 1 . . O
O5 -.20401(11) .49360(19) .55030(12) .0396(4) Uani d . 1 . . O
O6 .00490(11) .65912(17) .62212(10) .0320(3) Uani d . 1 . . O
C1 -.49894(15) .3073(3) .62413(13) .0301(4) Uani d . 1 . . C
C2 -.36952(16) .1594(3) .67389(14) .0319(4) Uani d . 1 . . C
C3 -.00764(15) .2399(2) .62010(12) .0249(4) Uani d . 1 . . C
C4 -.07662(15) .4867(2) .59528(12) .0247(4) Uani d . 1 . . C
H1 -.671(3) .289(5) .510(3) .076(8) Uiso d . 1 . . H
H2 -.320(2) .174(4) .6224(18) .046(5) Uiso d . 1 . . H
H3 -.390(2) .006(4) .6808(17) .035(5) Uiso d . 1 . . H
H4 -.261(2) .407(5) .797(2) .058(6) Uiso d . 1 . . H
H5 -.313(3) .217(4) .851(2) .066(7) Uiso d . 1 . . H
H6 -.191(2) .174(4) .8206(19) .047(5) Uiso d . 1 . . H
H7 -.060(2) -.071(5) .597(2) .062(7) Uiso d . 1 . . H

loop_
_atom_site_aniso_label
_atom_site_aniso_U_11
_atom_site_aniso_U_22
_atom_site_aniso_U_33
_atom_site_aniso_U_12
_atom_site_aniso_U_13
_atom_site_aniso_U_23
N1 .0241(8) .0347(8) .0426(8) .0004(6) .0081(6) .0036(6)
O1 .0292(7) .0396(7) .0549(8) .0067(5) -.0005(6) -.0092(6)
O2 .0315(7) .0369(7) .0507(7) .0057(5) .0102(5) -.0073(5)
O3 .0294(7) .0187(6) .0606(8) -.0004(4) .0132(5) -.0001(5)
O4 .0251(7) .0285(6) .0442(6) .0043(4) .0088(5) .0028(4)
O5 .0220(7) .0272(6) .0613(8) .0036(4) .0083(5) .0031(5)
O6 .0270(6) .0187(6) .0472(6) -.0012(4) .0117(5) .0004(4)
C1 .0249(8) .0315(8) .0341(7) .0021(6) .0121(6) .0003(6)
C2 .0249(8) .0323(9) .0384(8) .0034(6) .0127(7) .0013(6)
C3 .0258(9) .0195(8) .0292(7) .0012(5) .0109(6) .0018(5)
C4 .0247(9) .0206(7) .0281(7) .0008(5) .0098(6) .0011(5)

loop_
_atom_type_symbol
_atom_type_description
_atom_type_scat_dispersion_real
_atom_type_scat_dispersion_imag
_atom_type_scat_source
C C .0181 .0091 'International Tables Vol C Tables 4.2.6.8 and 6.1.1.4'
H H .0000 .0000 'International Tables Vol C Tables 4.2.6.8 and 6.1.1.4'
N N .0311 .0180 'International Tables Vol C Tables 4.2.6.8 and 6.1.1.4'
O O .0492 .0322 'International Tables Vol C Tables 4.2.6.8 and 6.1.1.4'

loop_
_geom_angle_atom_site_label_1
_geom_angle_atom_site_label_2
_geom_angle_atom_site_label_3
_geom_angle
C2 N1 H4 113.8(15)
C2 N1 H5 111.7(16)
H4 N1 H5 108(2)
C2 N1 H6 109.4(13)
H4 N1 H6 106(2)
H5 N1 H6 108(2)
C1 O1 H1 110(2)
C3 O3 H7 111.5(16)
O2 C1 O1 125.66(15)
O2 C1 C2 122.07(14)
O1 C1 C2 112.26(14)
N1 C2 C1 109.37(13)
N1 C2 H2 107.8(13)
C1 C2 H2 109.7(12)
N1 C2 H3 108.6(12)
C1 C2 H3 110.8(12)
H2 C2 H3 110.6(17)
O4 C3 O3 126.84(13)
O4 C3 C4 121.87(13)
O3 C3 C4 111.29(12)
O5 C4 O6 127.17(13)
O5 C4 C3 117.42(13)
O6 C4 C3 115.41(12)

loop_
_geom_bond_atom_site_label_1
_geom_bond_atom_site_label_2
_geom_bond_site_symmetry_2
_geom_bond_distance
_geom_bond_publ_flag
N1 C2 . 1.480(2) ?
N1 H4 . .91(3) ?
N1 H5 . .90(3) ?
N1 H6 . .94(2) ?
O1 C1 . 1.308(2) ?
O1 H1 . .86(3) ?
O2 C1 . 1.207(2) ?
O3 C3 . 1.3047(19) ?
O3 H7 . .89(3) ?
O4 C3 . 1.2092(19) ?
O5 C4 . 1.234(2) ?
O6 C4 . 1.2540(18) ?
C1 C2 . 1.506(2) ?
C2 H2 . .96(2) ?
C2 H3 . .90(2) ?
C3 C4 . 1.546(2) ?

loop_
_geom_hbond_atom_site_label_D
_geom_hbond_atom_site_label_H
_geom_hbond_atom_site_label_A
_geom_hbond_site_symmetry_A
_geom_hbond_distance_DH
_geom_hbond_distance_HA
_geom_hbond_distance_DA
_geom_hbond_angle_DHA
O1 H1 O5 3_466 .86(3) 1.73(3) 2.593(2) 174(3)
N1 H4 O4 2_556 .91(3) 2.25(3) 3.082(2) 152(2)
N1 H5 O2 2_446 .90(3) 2.26(3) 2.949(2) 133(2)
N1 H5 O5 4_555 .90(3) 2.51(2) 3.172(2) 130(2)
N1 H6 O6 2_546 .94(2) 1.81(2) 2.698(2) 156(2)
O3 H7 O6 1_545 .89(3) 1.65(3) 2.540(2) 177(2)
C2 H2 O5 1_555 .96(2) 2.53(2) 3.314(2) 139(2)

loop_
_geom_torsion_atom_site_label_1
_geom_torsion_atom_site_label_2
_geom_torsion_atom_site_label_3
_geom_torsion_atom_site_label_4
_geom_torsion
O2 C1 C2 N1 24.7(2)
O1 C1 C2 N1 -155.86(14)
O4 C3 C4 O5 -177.25(13)
O3 C3 C4 O5 3.57(18)
O4 C3 C4 O6 3.73(19)
O3 C3 C4 O6 -175.44(12)

loop_
_cod_related_entry_id
_cod_related_entry_database
_cod_related_entry_code
1 ChemSpider 21135371
